data_1516390
loop_
_publ_author_name
'Mart\'inez Casado, F J'
'Ramos Riesco, M.'
'Garc\'ia P\'erez, M V'
'Redondo, M. I.'
'L\'opez-Andr\'es, S'
'Rodr\'iguez Cheda, J A'

_publ_section_title
;
 Structural and thermodynamic study on short metal alkanoates: lithium
 propanoate and pentanoate.
;
_journal_issue 39
_journal_name_full 'The journal of physical chemistry. B'
_journal_page_first 12896
_journal_page_last 12902
_journal_paper_doi 10.1021/jp9047715
_journal_volume 113
_journal_year 2009
_chemical_formula_moiety (Li+),(C5H9O2-)
_chemical_formula_sum 'C5 H9 Li O2'
_chemical_formula_weight 108.06
_chemical_melting_point 576.5
_chemical_name_common 'Lithium Valerate'
_chemical_name_systematic
;
 Lithium Pentanoate
;
_space_group_IT_number 14
_symmetry_cell_setting monoclinic
_symmetry_space_group_name_Hall '-P 2ybc'
_symmetry_space_group_name_H-M 'P 1 21/c 1'
_atom_sites_solution_hydrogens geom
_atom_sites_solution_primary direct
_atom_sites_solution_secondary difmap
_audit_creation_method SHELXL-97
_audit_update_record
;
2009-05-05 # Formatted by publCIF
;
_cell_angle_alpha 90.00
_cell_angle_beta 93.92(3)
_cell_angle_gamma 90.00
_cell_formula_units_Z 4
_cell_length_a 14.358(3)
_cell_length_b 4.9410(10)
_cell_length_c 8.8460(18)
_cell_measurement_temperature 298(2)
_cell_volume 626.1(2)
_computing_cell_refinement 'DENZO-SMN (Otwinowski & Minor, 1997)'
_computing_data_collection 'CCD Server Software Huber'
_computing_data_reduction DENZO-SMN
_computing_molecular_graphics 'Mercury 1.4.2. and ORTEP-3 (Farrugia, 1997)'
_computing_publication_material 'SHELXL-97 (Sheldrick, 1997)'
_computing_structure_refinement 'SHELXL-97 (Sheldrick, 1997)'
_computing_structure_solution 'SHELXS-97 (Sheldrick, 1990)'
_diffrn_ambient_temperature 298(2)
_diffrn_detector_area_resol_mean 9.77
_diffrn_measured_fraction_theta_full 0.962
_diffrn_measured_fraction_theta_max 0.953
_diffrn_measurement_device_type ADSCq210rCCD-HUBER
_diffrn_measurement_method 'f\ scans'
_diffrn_radiation_monochromator Synchrotron
_diffrn_radiation_source Synchrotron
_diffrn_radiation_type Synchrotron
_diffrn_radiation_wavelength 0.75140
_diffrn_reflns_av_R_equivalents 0.0000
_diffrn_reflns_av_sigmaI/netI 0.0583
_diffrn_reflns_limit_h_max 18
_diffrn_reflns_limit_h_min -18
_diffrn_reflns_limit_k_max 0
_diffrn_reflns_limit_k_min -6
_diffrn_reflns_limit_l_max 11
_diffrn_reflns_limit_l_min 0
_diffrn_reflns_number 1246
_diffrn_reflns_theta_full 28.00
_diffrn_reflns_theta_max 28.23
_diffrn_reflns_theta_min 3.01
_exptl_absorpt_coefficient_mu 0.083
_exptl_absorpt_correction_type none
_exptl_crystal_colour Colourless
_exptl_crystal_density_diffrn 1.146
_exptl_crystal_density_method 'not measured'
_exptl_crystal_description flake
_exptl_crystal_F_000 232
_exptl_crystal_size_max 0.080
_exptl_crystal_size_mid 0.060
_exptl_crystal_size_min 0.007
_refine_diff_density_max 0.126
_refine_diff_density_min -0.177
_refine_diff_density_rms 0.041
_refine_ls_extinction_method none
_refine_ls_goodness_of_fit_ref 0.954
_refine_ls_hydrogen_treatment noref
_refine_ls_matrix_type full
_refine_ls_number_parameters 73
_refine_ls_number_reflns 1246
_refine_ls_number_restraints 0
_refine_ls_restrained_S_all 0.954
_refine_ls_R_factor_all 0.0945
_refine_ls_R_factor_gt 0.0701
_refine_ls_shift/su_max 0.033
_refine_ls_shift/su_mean 0.007
_refine_ls_structure_factor_coef Fsqd
_refine_ls_weighting_details 'calc w=1/[\s^2^(Fo^2^)+(0.1813P)^2^+0.0458P] where P=(Fo^2^+2Fc^2^)/3'
_refine_ls_weighting_scheme calc
_refine_ls_wR_factor_gt 0.2157
_refine_ls_wR_factor_ref 0.2577
_reflns_number_gt 844
_reflns_number_total 1246
_reflns_threshold_expression >2sigma(I)
_cod_data_source_file jp9047715_si_002.cif
_cod_data_source_block LiC5_298K
_cod_depositor_comments
;
The following automatic conversions were performed:

'_symmetry_cell_setting' value 'Monoclinic' changed to 'monoclinic'
according to
/usr/data/users/saulius/automatic-downloads/retrospective/ACS/lib/dictionaries/cif_core.dic
dictionary named 'cif_core.dic' version 2.4.2 from 2011-04-26.

Automatic conversion script
Id: cif_fix_values 2281 2013-09-26 08:29:07Z andrius 
;
_cod_original_sg_symbol_H-M P21/c
_cod_database_code 1516390

loop_
_symmetry_equiv_pos_as_xyz
'x, y, z'
'-x, y+1/2, -z+1/2'
'-x, -y, -z'
'x, -y-1/2, z-1/2'

loop_
_atom_site_label
_atom_site_type_symbol
_atom_site_fract_x
_atom_site_fract_y
_atom_site_fract_z
_atom_site_U_iso_or_equiv
_atom_site_adp_type
_atom_site_occupancy
_atom_site_symmetry_multiplicity
_atom_site_calc_flag
_atom_site_refinement_flags
O1 O 0.05841(13) 0.0448(3) 0.68564(18) 0.0885(7) Uani 1 1 d .
O2 O 0.07533(13) -0.3275(3) 0.55011(19) 0.0883(7) Uani 1 1 d .
C1 C 0.09871(18) -0.0898(5) 0.5885(3) 0.0818(7) Uani 1 1 d .
C2 C 0.1784(2) 0.0436(6) 0.5146(4) 0.1023(9) Uani 1 1 d .
H2A H 0.1523 0.1570 0.4327 0.123 Uiso 1 1 calc R
H2B H 0.2105 0.1617 0.5885 0.123 Uiso 1 1 calc R
C3 C 0.2485(2) -0.1389(7) 0.4524(5) 0.1137(11) Uani 1 1 d .
H3A H 0.2183 -0.2432 0.3701 0.136 Uiso 1 1 calc R
H3B H 0.2705 -0.2651 0.5309 0.136 Uiso 1 1 calc R
Li1 Li -0.0019(3) -0.0985(7) 0.8558(5) 0.0878(11) Uani 1 1 d .
C4 C 0.3320(3) 0.0069(8) 0.3945(6) 0.1360(14) Uani 1 1 d .
H4A H 0.3583 0.1261 0.4734 0.163 Uiso 1 1 calc R
H4B H 0.3109 0.1186 0.3087 0.163 Uiso 1 1 calc R
C5 C 0.4074(4) -0.1794(12) 0.3469(9) 0.182(2) Uani 1 1 d .
H5A H 0.4579 -0.0744 0.3121 0.273 Uiso 1 1 calc R
H5B H 0.3826 -0.2946 0.2665 0.273 Uiso 1 1 calc R
H5C H 0.4297 -0.2884 0.4316 0.273 Uiso 1 1 calc R

loop_
_atom_site_aniso_label
_atom_site_aniso_U_11
_atom_site_aniso_U_22
_atom_site_aniso_U_33
_atom_site_aniso_U_23
_atom_site_aniso_U_13
_atom_site_aniso_U_12
O1 0.1204(15) 0.0696(10) 0.0771(11) -0.0012(7) 0.0198(9) 0.0024(8)
O2 0.1150(14) 0.0667(11) 0.0842(11) -0.0015(7) 0.0153(9) -0.0039(7)
C1 0.1036(17) 0.0670(12) 0.0751(13) 0.0028(9) 0.0084(11) -0.0001(11)
C2 0.116(2) 0.0784(16) 0.116(2) -0.0029(13) 0.0319(17) -0.0073(13)
C3 0.111(2) 0.1013(19) 0.132(3) -0.0079(18) 0.0317(19) -0.0055(15)
Li1 0.118(3) 0.0629(19) 0.083(2) 0.0001(16) 0.016(2) 0.0009(19)
C4 0.125(3) 0.129(3) 0.159(3) 0.001(2) 0.045(3) -0.010(2)
C5 0.138(3) 0.199(6) 0.215(5) -0.040(4) 0.064(3) -0.018(3)

loop_
_atom_type_symbol
_atom_type_description
_atom_type_scat_dispersion_real
_atom_type_scat_dispersion_imag
_atom_type_scat_source
C C 0.0033 0.0016 'International Tables Vol C Tables 4.2.6.8 and 6.1.1.4'
H H 0.0000 0.0000 'International Tables Vol C Tables 4.2.6.8 and 6.1.1.4'
Li Li -0.0003 0.0001 'International Tables Vol C Tables 4.2.6.8 and 6.1.1.4'
O O 0.0106 0.0060 'International Tables Vol C Tables 4.2.6.8 and 6.1.1.4'

loop_
_geom_angle_atom_site_label_1
_geom_angle_atom_site_label_2
_geom_angle_atom_site_label_3
_geom_angle
_geom_angle_site_symmetry_1
_geom_angle_site_symmetry_3
C1 O1 Li1 126.37(18) . .
C1 O1 Li1 123.37(19) . 2_556
Li1 O1 Li1 105.91(15) . 2_556
C1 O2 Li1 132.3(2) . 2_546
C1 O2 Li1 121.29(19) . 4
Li1 O2 Li1 87.54(19) 2_546 4
O1 C1 O2 123.3(2) . .
O1 C1 C2 117.6(2) . .
O2 C1 C2 119.1(2) . .
C3 C2 C1 116.7(2) . .
C3 C2 H2A 108.1 . .
C1 C2 H2A 108.1 . .
C3 C2 H2B 108.1 . .
C1 C2 H2B 108.1 . .
H2A C2 H2B 107.3 . .
C2 C3 C4 114.1(3) . .
C2 C3 H3A 108.7 . .
C4 C3 H3A 108.7 . .
C2 C3 H3B 108.7 . .
C4 C3 H3B 108.7 . .
H3A C3 H3B 107.6 . .
O2 Li1 O1 111.8(2) 2_556 .
O2 Li1 O1 118.2(2) 2_556 2_546
O1 Li1 O1 112.8(2) . 2_546
O2 Li1 O2 92.46(19) 2_556 4_556
O1 Li1 O2 118.9(3) . 4_556
O1 Li1 O2 101.10(18) 2_546 4_556
O2 Li1 Li1 47.54(14) 2_556 3_557
O1 Li1 Li1 128.3(3) . 3_557
O1 Li1 Li1 118.4(3) 2_546 3_557
O2 Li1 Li1 44.92(14) 4_556 3_557
O2 Li1 Li1 147.8(3) 2_556 2_546
O1 Li1 Li1 78.1(2) . 2_546
O1 Li1 Li1 36.58(7) 2_546 2_546
O2 Li1 Li1 109.80(18) 4_556 2_546
Li1 Li1 Li1 148.0(2) 3_557 2_546
O2 Li1 Li1 74.94(12) 2_556 2_556
O1 Li1 Li1 37.52(14) . 2_556
O1 Li1 Li1 128.8(3) 2_546 2_556
O2 Li1 Li1 128.9(2) 4_556 2_556
Li1 Li1 Li1 106.26(16) 3_557 2_556
Li1 Li1 Li1 105.6(3) 2_546 2_556
C3 C4 C5 113.8(3) . .
C3 C4 H4A 108.8 . .
C5 C4 H4A 108.8 . .
C3 C4 H4B 108.8 . .
C5 C4 H4B 108.8 . .
H4A C4 H4B 107.7 . .
C4 C5 H5A 109.5 . .
C4 C5 H5B 109.5 . .
H5A C5 H5B 109.5 . .
C4 C5 H5C 109.5 . .
H5A C5 H5C 109.5 . .
H5B C5 H5C 109.5 . .

loop_
_geom_bond_atom_site_label_1
_geom_bond_atom_site_label_2
_geom_bond_distance
_geom_bond_site_symmetry_2
O1 C1 1.259(3) .
O1 Li1 1.922(5) .
O1 Li1 1.964(4) 2_556
O2 C1 1.261(3) .
O2 Li1 1.928(4) 2_546
O2 Li1 2.015(5) 4
C1 C2 1.507(4) .
C2 C3 1.485(4) .
C2 H2A 0.9700 .
C2 H2B 0.9700 .
C3 C4 1.518(4) .
C3 H3A 0.9700 .
C3 H3B 0.9700 .
Li1 O2 1.928(4) 2_556
Li1 O1 1.964(4) 2_546
Li1 O2 2.015(5) 4_556
Li1 Li1 2.728(9) 3_557
Li1 Li1 3.102(5) 2_546
Li1 Li1 3.102(5) 2_556
C4 C5 1.502(6) .
C4 H4A 0.9700 .
C4 H4B 0.9700 .
C5 H5A 0.9600 .
C5 H5B 0.9600 .
C5 H5C 0.9600 .
